data_4314062
loop_
_publ_author_name
'Kalle I. N\"attinen'
'Kari Rissanen'

_publ_section_title
;
 Ligand Entrapment in Twofold Interpenetrating PtS Matrixes by
 Metallo-Organic Frameworks
;
_journal_name_full 'Inorganic Chemistry'
_journal_page_first 5126
_journal_page_last 5134
_journal_paper_doi 10.1021/ic034246r
_journal_volume 42
_journal_year 2003
_chemical_formula_sum 'C21.75 H18 Cl Co0.5 N3 O6'
_chemical_formula_weight 482.31
_chemical_name_systematic '[Co(TINM)Cl2](TINM)0.5'
_space_group_IT_number 86
_symmetry_cell_setting tetragonal
_symmetry_space_group_name_Hall '-P 4bc'
_symmetry_space_group_name_H-M 'P 42/n :2'
_atom_sites_solution_hydrogens geom
_atom_sites_solution_primary direct
_atom_sites_solution_secondary difmap
_audit_creation_method SHELXL-97
_cell_angle_alpha 90.00
_cell_angle_beta 90.00
_cell_angle_gamma 90.00
_cell_formula_units_Z 8
_cell_length_a 13.4495(3)
_cell_length_b 13.4495(3)
_cell_length_c 25.4130(6)
_cell_measurement_reflns_used 12355
_cell_measurement_temperature 173(2)
_cell_measurement_theta_max 25.68
_cell_measurement_theta_min 2.91
_cell_volume 4596.93(18)
_computing_cell_refinement 'HKL Scalepack (Otwinowski & Minor 1997)'
_computing_data_collection 'Collect (Nonius BV, 1997-2000)'
_computing_data_reduction 'HKL Denzo and Scalepack (Otwinowski & Minor 1997)'
_computing_molecular_graphics 'Ortep-3 for Windows (Farrugia, 1997)'
_computing_publication_material 'WinGX publication routines (Farrugia, 1999)'
_computing_structure_refinement 'SHELXL-97 (Sheldrick, 1997)'
_computing_structure_solution 'SHELXS-97 (Sheldrick, 1997)'
_diffrn_ambient_temperature 173(2)
_diffrn_measured_fraction_theta_full 0.997
_diffrn_measured_fraction_theta_max 0.997
_diffrn_measurement_device_type 'Nonius KappaCCD'
_diffrn_measurement_method 'Rotations in Phi and Omega, 1 deg.'
_diffrn_radiation_monochromator graphite
_diffrn_radiation_source 'fine-focus sealed tube'
_diffrn_radiation_type MoK\a
_diffrn_radiation_wavelength 0.71069
_diffrn_reflns_av_R_equivalents 0.1197
_diffrn_reflns_av_sigmaI/netI 0.0747
_diffrn_reflns_limit_h_max 16
_diffrn_reflns_limit_h_min -16
_diffrn_reflns_limit_k_max 16
_diffrn_reflns_limit_k_min -14
_diffrn_reflns_limit_l_max 30
_diffrn_reflns_limit_l_min -27
_diffrn_reflns_number 24826
_diffrn_reflns_theta_full 25.68
_diffrn_reflns_theta_max 25.68
_diffrn_reflns_theta_min 3.03
_exptl_absorpt_coefficient_mu 0.557
_exptl_crystal_colour Pink
_exptl_crystal_density_diffrn 1.394
_exptl_crystal_density_meas ?
_exptl_crystal_density_method 'not measured'
_exptl_crystal_description Prisms
_exptl_crystal_F_000 1984
_exptl_crystal_size_max 0.25
_exptl_crystal_size_mid 0.15
_exptl_crystal_size_min 0.12
_refine_diff_density_max 0.514
_refine_diff_density_min -0.449
_refine_diff_density_rms 0.090
_refine_ls_extinction_method none
_refine_ls_goodness_of_fit_ref 1.033
_refine_ls_hydrogen_treatment Riding
_refine_ls_matrix_type full
_refine_ls_number_parameters 310
_refine_ls_number_reflns 4351
_refine_ls_number_restraints 0
_refine_ls_restrained_S_all 1.033
_refine_ls_R_factor_all 0.1356
_refine_ls_R_factor_gt 0.0725
_refine_ls_shift/su_max 0.000
_refine_ls_shift/su_mean 0.000
_refine_ls_structure_factor_coef Fsqd
_refine_ls_weighting_details 'calc w=1/[\s^2^(Fo^2^)+(0.1071P)^2^+7.9141P] where P=(Fo^2^+2Fc^2^)/3'
_refine_ls_weighting_scheme calc
_refine_ls_wR_factor_gt 0.1832
_refine_ls_wR_factor_ref 0.2222
_reflns_number_gt 2601
_reflns_number_total 4351
_reflns_threshold_expression >2sigma(I)
_cod_data_source_file ic034246rsi20030701_032539_4.cif
_cod_data_source_block 4
_cod_depositor_comments
;
The following automatic conversions were performed:

'_symmetry_cell_setting' value 'Tetragonal' changed to 'tetragonal'
according to the built-in table from CIF Core dictionary named
'cif_core.dic' version 2.4.1 from 2010-06-29.

Automatic conversion script
Id: cif_fix_values 1646 2011-03-28 12:23:43Z adriana 

The following automatic conversions were performed:

'_exptl_crystal_density_meas' value 'None' was changed to '?' - the
value is perceived as not measured.

Automatic conversion script
Id: cif_fix_values 3008 2015-01-20 13:52:24Z robertas 
;
_cod_original_cell_volume 4596.9(2)
_cod_original_sg_symbol_H-M 'P 42/n'
_cod_original_formula_sum 'C21.75 H18 Cl Co0.50 N3 O6'
_cod_database_code 4314062

loop_
_symmetry_equiv_pos_as_xyz
'x, y, z'
'-x+1/2, -y+1/2, z'
'-y, x+1/2, z+1/2'
'y+1/2, -x, z+1/2'
'-x, -y, -z'
'x-1/2, y-1/2, -z'
'y, -x-1/2, -z-1/2'
'-y-1/2, x, -z-1/2'

loop_
_atom_site_label
_atom_site_type_symbol
_atom_site_fract_x
_atom_site_fract_y
_atom_site_fract_z
_atom_site_U_iso_or_equiv
_atom_site_adp_type
_atom_site_occupancy
_atom_site_symmetry_multiplicity
_atom_site_calc_flag
_atom_site_refinement_flags
_atom_site_disorder_assembly
_atom_site_disorder_group
C1 C 0.2500 0.7500 0.8651(3) 0.0362(16) Uani 1 2 d S . .
C2 C 0.1601(4) 0.7257(4) 0.8316(2) 0.0409(13) Uani 1 1 d . A .
H2A H 0.0982 0.7047 0.8563 0.049 Uiso 1 1 calc R . .
H2B H 0.1387 0.7896 0.8085 0.049 Uiso 1 1 calc R . .
C4A C 0.111(3) 0.621(4) 0.7687(16) 0.071(11) Uani 0.50 1 d P A 1
O5A O 0.0278(12) 0.6361(15) 0.7695(7) 0.089(5) Uani 0.50 1 d P A 1
C4B C 0.1271(19) 0.611(3) 0.7576(11) 0.037(5) Uani 0.50 1 d P A 2
O5B O 0.0579(12) 0.6731(12) 0.7461(6) 0.069(4) Uani 0.50 1 d P A 2
C6 C 0.1534(4) 0.5280(4) 0.7315(2) 0.0438(14) Uani 1 1 d . . .
C7 C 0.0878(4) 0.4886(4) 0.6942(2) 0.0452(14) Uani 1 1 d . A .
H7 H 0.0153 0.5214 0.6884 0.054 Uiso 1 1 calc R . .
C8 C 0.1169(4) 0.4077(4) 0.6653(2) 0.0381(12) Uani 1 1 d . . .
H8 H 0.0656 0.3779 0.6367 0.046 Uiso 1 1 calc R A .
C10 C 0.2691(4) 0.4023(4) 0.7065(2) 0.0403(13) Uani 1 1 d . . .
H10 H 0.3414 0.3685 0.7110 0.048 Uiso 1 1 calc R A .
C11 C 0.2460(4) 0.4828(4) 0.7375(2) 0.0408(13) Uani 1 1 d . A .
H11 H 0.2986 0.5105 0.7661 0.049 Uiso 1 1 calc R . .
N9 N 0.2063(3) 0.3634(3) 0.67078(16) 0.0355(10) Uani 1 1 d . A .
N19 N 0.6427(3) 0.7085(3) 1.05300(16) 0.0371(10) Uani 1 1 d . . .
O3 O 0.1877(3) 0.6439(3) 0.79740(15) 0.0415(9) Uani 1 1 d . . .
O13 O 0.3528(3) 0.6817(2) 0.93536(13) 0.0374(9) Uani 1 1 d . . .
O15 O 0.4571(3) 0.5752(4) 0.89659(19) 0.0758(15) Uani 1 1 d . . .
Cl1 Cl 0.08274(9) 0.18162(10) 0.61463(6) 0.0434(4) Uani 1 1 d . A .
Co1 Co 0.2500 0.2500 0.61390(4) 0.0322(3) Uani 1 2 d S . .
C12 C 0.2741(4) 0.6586(4) 0.8991(2) 0.0392(13) Uani 1 1 d . . .
H12A H 0.2085 0.6362 0.9206 0.047 Uiso 1 1 calc R . .
H12B H 0.2963 0.5975 0.8741 0.047 Uiso 1 1 calc R . .
C14 C 0.4375(4) 0.6323(4) 0.9316(2) 0.0434(13) Uani 1 1 d . . .
C16 C 0.5074(4) 0.6584(4) 0.9751(2) 0.0386(12) Uani 1 1 d . . .
C17 C 0.6031(4) 0.6202(5) 0.9749(2) 0.0514(15) Uani 1 1 d . . .
H17 H 0.6269 0.5706 0.9439 0.062 Uiso 1 1 calc R . .
C18 C 0.6672(4) 0.6462(4) 1.0145(2) 0.0488(15) Uani 1 1 d . . .
H18A H 0.7410 0.6145 1.0145 0.059 Uiso 1 1 calc R . .
C20 C 0.5492(4) 0.7448(4) 1.0532(2) 0.0433(13) Uani 1 1 d . . .
H20A H 0.5277 0.7946 1.0846 0.052 Uiso 1 1 calc R . .
C21 C 0.4807(4) 0.7215(4) 1.0157(2) 0.0406(13) Uani 1 1 d . . .
H21A H 0.4065 0.7519 1.0176 0.049 Uiso 1 1 calc R . .
C101 C -0.2500 0.7500 0.7500 0.081(5) Uani 1 4 d S . .
C102 C -0.2398(8) 0.8413(7) 0.7155(4) 0.107(3) Uani 1 1 d . . .
H10A H -0.3050 0.8506 0.6912 0.128 Uiso 1 1 calc R . .
H10B H -0.2305 0.9071 0.7394 0.128 Uiso 1 1 calc R . .
O103 O -0.1513(5) 0.8246(5) 0.6827(3) 0.110(2) Uani 1 1 d . . .
C104 C -0.1478(8) 0.8726(7) 0.6367(4) 0.095(3) Uani 1 1 d . . .
O105 O -0.2099(7) 0.9301(6) 0.6221(3) 0.142(3) Uani 1 1 d . . .
C106 C -0.0578(8) 0.8485(8) 0.6067(4) 0.099(3) Uani 1 1 d . . .
C107 C -0.0474(11) 0.8897(10) 0.5574(4) 0.133(4) Uani 1 1 d . . .
H10C H -0.1028 0.9424 0.5444 0.159 Uiso 1 1 calc R . .
C108 C 0.0284(13) 0.8678(12) 0.5246(7) 0.156(6) Uani 1 1 d . . .
H10D H 0.0310 0.8981 0.4853 0.187 Uiso 1 1 calc R . .
N109 N 0.1106(12) 0.7990(12) 0.5447(6) 0.182(6) Uani 1 1 d . . .
C110 C 0.0995(10) 0.7636(13) 0.5939(7) 0.162(6) Uani 1 1 d . . .
H11A H 0.1575 0.7168 0.6097 0.195 Uiso 1 1 calc R . .
C111 C 0.0173(9) 0.7838(9) 0.6254(5) 0.119(4) Uani 1 1 d . . .
H11B H 0.0109 0.7504 0.6639 0.142 Uiso 1 1 calc R . .

loop_
_atom_site_aniso_label
_atom_site_aniso_U_11
_atom_site_aniso_U_22
_atom_site_aniso_U_33
_atom_site_aniso_U_23
_atom_site_aniso_U_13
_atom_site_aniso_U_12
C1 0.041(4) 0.034(4) 0.034(4) 0.000 0.000 -0.007(3)
C2 0.043(3) 0.041(3) 0.039(3) -0.010(2) -0.002(2) 0.008(2)
C4A 0.09(2) 0.067(15) 0.056(18) -0.045(12) 0.022(12) 0.027(13)
O5A 0.050(9) 0.102(14) 0.114(14) -0.061(10) -0.013(8) 0.018(8)
C4B 0.024(8) 0.053(11) 0.035(12) -0.038(10) -0.015(10) 0.027(8)
O5B 0.052(9) 0.079(10) 0.075(10) -0.027(7) -0.036(7) 0.044(8)
C6 0.042(3) 0.044(3) 0.046(3) -0.007(3) -0.012(3) 0.010(3)
C7 0.040(3) 0.054(4) 0.041(3) -0.007(3) -0.011(3) 0.012(3)
C8 0.034(3) 0.045(3) 0.036(3) -0.005(2) -0.005(2) 0.007(2)
C10 0.034(3) 0.049(3) 0.038(3) -0.002(2) -0.006(2) 0.009(2)
C11 0.037(3) 0.048(3) 0.037(3) -0.004(2) -0.013(2) 0.008(3)
N9 0.036(2) 0.039(2) 0.031(2) 0.0002(18) -0.0044(19) 0.0015(19)
N19 0.042(3) 0.037(2) 0.033(2) -0.0041(19) 0.0007(19) -0.006(2)
O3 0.044(2) 0.044(2) 0.037(2) -0.0121(17) -0.0128(18) 0.0075(18)
O13 0.047(2) 0.0330(19) 0.0322(19) -0.0043(15) -0.0071(16) -0.0018(17)
O15 0.059(3) 0.090(4) 0.078(3) -0.054(3) -0.017(2) 0.012(3)
Cl1 0.0315(7) 0.0472(8) 0.0514(8) -0.0034(6) -0.0003(6) -0.0001(6)
Co1 0.0312(5) 0.0349(6) 0.0304(5) 0.000 0.000 0.0028(4)
C12 0.045(3) 0.029(3) 0.044(3) 0.002(2) -0.007(2) -0.006(2)
C14 0.043(3) 0.041(3) 0.046(3) -0.014(3) -0.005(3) -0.004(3)
C16 0.047(3) 0.035(3) 0.035(3) -0.007(2) 0.001(2) -0.005(2)
C17 0.046(4) 0.059(4) 0.049(3) -0.024(3) -0.001(3) 0.002(3)
C18 0.039(3) 0.057(4) 0.051(3) -0.014(3) 0.005(3) 0.001(3)
C20 0.038(3) 0.049(3) 0.042(3) -0.009(3) -0.002(2) 0.005(3)
C21 0.040(3) 0.047(3) 0.036(3) -0.010(2) -0.001(2) 0.002(2)
C101 0.067(6) 0.067(6) 0.108(13) 0.000 0.000 0.000
C102 0.093(7) 0.095(7) 0.132(9) 0.008(6) 0.029(6) 0.020(5)
O103 0.103(5) 0.117(5) 0.110(5) 0.023(4) 0.011(4) 0.025(4)
C104 0.115(8) 0.091(7) 0.080(6) 0.019(5) -0.004(6) 0.034(6)
O105 0.170(8) 0.126(6) 0.131(6) -0.001(5) -0.047(5) 0.057(6)
C106 0.113(8) 0.097(7) 0.087(7) -0.002(5) 0.003(6) 0.000(6)
C107 0.170(12) 0.141(10) 0.088(7) -0.005(7) 0.026(8) -0.015(9)
C108 0.150(13) 0.150(13) 0.167(14) -0.037(11) 0.040(12) -0.057(11)
N109 0.169(12) 0.204(14) 0.173(12) -0.050(11) 0.086(11) -0.092(11)
C110 0.107(10) 0.207(16) 0.172(14) -0.010(12) 0.057(10) -0.015(10)
C111 0.100(8) 0.136(10) 0.120(9) 0.004(7) -0.005(7) 0.012(7)

loop_
_atom_type_symbol
_atom_type_description
_atom_type_scat_dispersion_real
_atom_type_scat_dispersion_imag
_atom_type_scat_source
C C 0.0033 0.0016 'International Tables Vol C Tables 4.2.6.8 and 6.1.1.4'
H H 0.0000 0.0000 'International Tables Vol C Tables 4.2.6.8 and 6.1.1.4'
N N 0.0061 0.0033 'International Tables Vol C Tables 4.2.6.8 and 6.1.1.4'
O O 0.0106 0.0060 'International Tables Vol C Tables 4.2.6.8 and 6.1.1.4'
Cl Cl 0.1484 0.1585 'International Tables Vol C Tables 4.2.6.8 and 6.1.1.4'
Co Co 0.3494 0.9721 'International Tables Vol C Tables 4.2.6.8 and 6.1.1.4'

loop_
_geom_angle_atom_site_label_1
_geom_angle_atom_site_label_2
_geom_angle_atom_site_label_3
_geom_angle
_geom_angle_site_symmetry_1
_geom_angle_site_symmetry_3
_geom_angle_publ_flag
C2 C1 C2 111.7(6) . 2_565 ?
C2 C1 C12 108.1(3) . . ?
C2 C1 C12 108.7(3) 2_565 . ?
C2 C1 C12 108.7(3) . 2_565 ?
C2 C1 C12 108.1(3) 2_565 2_565 ?
C12 C1 C12 111.6(6) . 2_565 ?
O3 C2 C1 107.2(4) . . ?
O3 C2 H2A 110.3 . . ?
C1 C2 H2A 110.3 . . ?
O3 C2 H2B 110.3 . . ?
C1 C2 H2B 110.3 . . ?
H2A C2 H2B 108.5 . . ?
O5A C4A O3 137(3) . . ?
O5A C4A C6 119(3) . . ?
O3 C4A C6 103(3) . . ?
O5B C4B C6 128.0(19) . . ?
O5B C4B O3 113(2) . . ?
C6 C4B O3 118.2(19) . . ?
C4B C6 C11 122.8(11) . . ?
C4B C6 C7 118.8(11) . . ?
C11 C6 C7 118.3(5) . . ?
C4B C6 C4A 8(3) . . ?
C11 C6 C4A 124.8(17) . . ?
C7 C6 C4A 116.8(17) . . ?
C8 C7 C6 118.9(5) . . ?
C8 C7 H7 120.6 . . ?
C6 C7 H7 120.6 . . ?
N9 C8 C7 123.4(5) . . ?
N9 C8 H8 118.3 . . ?
C7 C8 H8 118.3 . . ?
N9 C10 C11 123.4(5) . . ?
N9 C10 H10 118.3 . . ?
C11 C10 H10 118.3 . . ?
C10 C11 C6 118.8(5) . . ?
C10 C11 H11 120.6 . . ?
C6 C11 H11 120.6 . . ?
C10 N9 C8 117.2(4) . . ?
C10 N9 Co1 123.3(3) . . ?
C8 N9 Co1 118.7(3) . . ?
C18 N19 C20 117.6(5) . . ?
C18 N19 Co1 121.2(4) . 3_655 ?
C20 N19 Co1 121.2(3) . 3_655 ?
C4A O3 C4B 16(2) . . ?
C4A O3 C2 108.2(16) . . ?
C4B O3 C2 122.2(12) . . ?
C14 O13 C12 118.7(4) . . ?
N9 Co1 N9 97.0(2) . 2 ?
N9 Co1 N19 176.47(16) . 3_644 ?
N9 Co1 N19 86.49(15) 2 3_644 ?
N9 Co1 N19 86.49(15) . 4_464 ?
N9 Co1 N19 176.47(16) 2 4_464 ?
N19 Co1 N19 90.0(2) 3_644 4_464 ?
N9 Co1 Cl1 90.58(12) . . ?
N9 Co1 Cl1 88.84(12) 2 . ?
N19 Co1 Cl1 89.55(12) 3_644 . ?
N19 Co1 Cl1 91.06(12) 4_464 . ?
N9 Co1 Cl1 88.84(12) . 2 ?
N9 Co1 Cl1 90.58(12) 2 2 ?
N19 Co1 Cl1 91.06(12) 3_644 2 ?
N19 Co1 Cl1 89.55(12) 4_464 2 ?
Cl1 Co1 Cl1 179.13(8) . 2 ?
O13 C12 C1 110.0(4) . . ?
O13 C12 H12A 109.7 . . ?
C1 C12 H12A 109.7 . . ?
O13 C12 H12B 109.7 . . ?
C1 C12 H12B 109.7 . . ?
H12A C12 H12B 108.2 . . ?
O15 C14 O13 124.2(5) . . ?
O15 C14 C16 124.0(5) . . ?
O13 C14 C16 111.8(5) . . ?
C21 C16 C17 118.1(5) . . ?
C21 C16 C14 122.2(5) . . ?
C17 C16 C14 119.7(5) . . ?
C18 C17 C16 119.2(5) . . ?
C18 C17 H17 120.4 . . ?
C16 C17 H17 120.4 . . ?
N19 C18 C17 123.0(5) . . ?
N19 C18 H18A 118.5 . . ?
C17 C18 H18A 118.5 . . ?
N19 C20 C21 122.9(5) . . ?
N19 C20 H20A 118.6 . . ?
C21 C20 H20A 118.6 . . ?
C20 C21 C16 119.2(5) . . ?
C20 C21 H21A 120.4 . . ?
C16 C21 H21A 120.4 . . ?
C102 C101 C102 109.5(4) 2_465 7_467 ?
C102 C101 C102 109.3(8) 2_465 . ?
C102 C101 C102 109.5(4) 7_467 . ?
C102 C101 C102 109.5(4) 2_465 8_667 ?
C102 C101 C102 109.3(9) 7_467 8_667 ?
C102 C101 C102 109.5(4) . 8_667 ?
O103 C102 C101 106.1(6) . . ?
O103 C102 H10A 110.5 . . ?
C101 C102 H10A 110.5 . . ?
O103 C102 H10B 110.5 . . ?
C101 C102 H10B 110.5 . . ?
H10A C102 H10B 108.7 . . ?
C104 O103 C102 116.8(8) . . ?
O105 C104 O103 124.0(10) . . ?
O105 C104 C106 123.8(10) . . ?
O103 C104 C106 112.1(8) . . ?
C107 C106 C111 118.7(12) . . ?
C107 C106 C104 117.9(11) . . ?
C111 C106 C104 123.3(10) . . ?
C108 C107 C106 123.4(15) . . ?
C108 C107 H10C 118.3 . . ?
C106 C107 H10C 118.3 . . ?
C107 C108 N109 118.2(15) . . ?
C107 C108 H10D 120.9 . . ?
N109 C108 H10D 120.9 . . ?
C110 N109 C108 116.3(13) . . ?
N109 C110 C111 123.6(16) . . ?
N109 C110 H11A 118.2 . . ?
C111 C110 H11A 118.2 . . ?
C110 C111 C106 119.6(13) . . ?
C110 C111 H11B 120.2 . . ?
C106 C111 H11B 120.2 . . ?

loop_
_geom_bond_atom_site_label_1
_geom_bond_atom_site_label_2
_geom_bond_distance
_geom_bond_site_symmetry_2
_geom_bond_publ_flag
C1 C2 1.514(7) . ?
C1 C2 1.514(7) 2_565 ?
C1 C12 1.538(6) . ?
C1 C12 1.538(6) 2_565 ?
C2 O3 1.450(6) . ?
C2 H2A 1.0800 . ?
C2 H2B 1.0800 . ?
C4A O5A 1.14(5) . ?
C4A O3 1.30(5) . ?
C4A C6 1.67(3) . ?
C4B O5B 1.28(4) . ?
C4B C6 1.35(3) . ?
C4B O3 1.37(2) . ?
C6 C11 1.394(7) . ?
C6 C7 1.398(8) . ?
C7 C8 1.370(7) . ?
C7 H7 1.0800 . ?
C8 N9 1.349(7) . ?
C8 H8 1.0800 . ?
C10 N9 1.344(7) . ?
C10 C11 1.377(7) . ?
C10 H10 1.0800 . ?
C11 H11 1.0800 . ?
N9 Co1 2.182(4) . ?
N19 C18 1.329(7) . ?
N19 C20 1.349(7) . ?
N19 Co1 2.188(4) 3_655 ?
O13 C14 1.322(7) . ?
O13 C12 1.438(6) . ?
O15 C14 1.205(7) . ?
Cl1 Co1 2.4303(13) . ?
Co1 N9 2.182(4) 2 ?
Co1 N19 2.188(4) 3_644 ?
Co1 N19 2.188(4) 4_464 ?
Co1 Cl1 2.4303(13) 2 ?
C12 H12A 1.0800 . ?
C12 H12B 1.0800 . ?
C14 C16 1.492(7) . ?
C16 C21 1.383(7) . ?
C16 C17 1.386(8) . ?
C17 C18 1.371(8) . ?
C17 H17 1.0800 . ?
C18 H18A 1.0800 . ?
C20 C21 1.364(7) . ?
C20 H20A 1.0800 . ?
C21 H21A 1.0800 . ?
C101 C102 1.515(9) 2_465 ?
C101 C102 1.515(9) 7_467 ?
C101 C102 1.515(9) . ?
C101 C102 1.515(9) 8_667 ?
C102 O103 1.471(10) . ?
C102 H10A 1.0800 . ?
C102 H10B 1.0800 . ?
O103 C104 1.335(10) . ?
C104 O105 1.196(10) . ?
C104 C106 1.468(14) . ?
C106 C107 1.376(14) . ?
C106 C111 1.416(14) . ?
C107 C108 1.350(17) . ?
C107 H10C 1.0800 . ?
C108 N109 1.53(2) . ?
C108 H10D 1.0800 . ?
N109 C110 1.346(19) . ?
C110 C111 1.392(16) . ?
C110 H11A 1.0800 . ?
C111 H11B 1.0800 . ?

loop_
_geom_hbond_atom_site_label_D
_geom_hbond_atom_site_label_H
_geom_hbond_atom_site_label_A
_geom_hbond_distance_DH
_geom_hbond_distance_HA
_geom_hbond_distance_DA
_geom_hbond_angle_DHA
_geom_hbond_site_symmetry_A
C2 H2B O3 1.08 2.52 2.832(7) 95.5 2_565
C102 H10B O5A 1.08 2.07 2.89(2) 130.7 8_667
C2 H2A O13 1.08 2.61 2.921(6) 95.7 2_565
C12 H12A O13 1.08 2.61 2.894(7) 93.9 2_565
C7 H7 O15 1.08 2.63 3.211(7) 113.4 8_657
C8 H8 O15 1.08 2.33 3.097(7) 126.4 8_657
C102 H10B O103 1.08 2.48 2.829(12) 97.4 8_667
C102 H10A O103 1.08 2.44 2.797(13) 97.8 2_465
C2 H2A O105 1.08 2.33 3.317(10) 151.4 7_467
C21 H21A N109 1.08 2.45 3.407(12) 147.7 4_465

loop_
_geom_torsion_atom_site_label_1
_geom_torsion_atom_site_label_2
_geom_torsion_atom_site_label_3
_geom_torsion_atom_site_label_4
_geom_torsion
_geom_torsion_site_symmetry_1
_geom_torsion_site_symmetry_2
_geom_torsion_site_symmetry_3
_geom_torsion_site_symmetry_4
_geom_torsion_publ_flag
C2 C1 C2 O3 56.8(3) 2_565 . . . ?
C12 C1 C2 O3 -62.8(6) . . . . ?
C12 C1 C2 O3 175.9(4) 2_565 . . . ?
O5B C4B C6 C11 160(2) . . . . ?
O3 C4B C6 C11 -10(4) . . . . ?
O5B C4B C6 C7 -16(4) . . . . ?
O3 C4B C6 C7 174.0(19) . . . . ?
O5B C4B C6 C4A -93(19) . . . . ?
O3 C4B C6 C4A 97(20) . . . . ?
O5A C4A C6 C4B 121(22) . . . . ?
O3 C4A C6 C4B -71(18) . . . . ?
O5A C4A C6 C11 -161(4) . . . . ?
O3 C4A C6 C11 7(4) . . . . ?
O5A C4A C6 C7 14(6) . . . . ?
O3 C4A C6 C7 -178(2) . . . . ?
C4B C6 C7 C8 176.0(19) . . . . ?
C11 C6 C7 C8 -0.1(9) . . . . ?
C4A C6 C7 C8 -175(2) . . . . ?
C6 C7 C8 N9 0.0(9) . . . . ?
N9 C10 C11 C6 -1.0(9) . . . . ?
C4B C6 C11 C10 -175(2) . . . . ?
C7 C6 C11 C10 0.6(9) . . . . ?
C4A C6 C11 C10 175(2) . . . . ?
C11 C10 N9 C8 0.9(8) . . . . ?
C11 C10 N9 Co1 170.9(4) . . . . ?
C7 C8 N9 C10 -0.4(8) . . . . ?
C7 C8 N9 Co1 -170.9(4) . . . . ?
O5A C4A O3 C4B -168(22) . . . . ?
C6 C4A O3 C4B 27(12) . . . . ?
O5A C4A O3 C2 -16(8) . . . . ?
C6 C4A O3 C2 179.4(17) . . . . ?
O5B C4B O3 C4A 47(13) . . . . ?
C6 C4B O3 C4A -141(17) . . . . ?
O5B C4B O3 C2 16(3) . . . . ?
C6 C4B O3 C2 -172.8(17) . . . . ?
C1 C2 O3 C4A 179(3) . . . . ?
C1 C2 O3 C4B -172(2) . . . . ?
C10 N9 Co1 N9 60.3(4) . . . 2 ?
C8 N9 Co1 N9 -129.9(4) . . . 2 ?
C10 N9 Co1 N19 -119(3) . . . 3_644 ?
C8 N9 Co1 N19 51(3) . . . 3_644 ?
C10 N9 Co1 N19 -119.8(4) . . . 4_464 ?
C8 N9 Co1 N19 50.0(4) . . . 4_464 ?
C10 N9 Co1 Cl1 149.2(4) . . . . ?
C8 N9 Co1 Cl1 -41.0(4) . . . . ?
C10 N9 Co1 Cl1 -30.2(4) . . . 2 ?
C8 N9 Co1 Cl1 139.7(4) . . . 2 ?
C14 O13 C12 C1 -117.4(5) . . . . ?
C2 C1 C12 O13 -174.2(4) . . . . ?
C2 C1 C12 O13 64.4(6) 2_565 . . . ?
C12 C1 C12 O13 -54.8(3) 2_565 . . . ?
C12 O13 C14 O15 7.4(9) . . . . ?
C12 O13 C14 C16 -174.6(4) . . . . ?
O15 C14 C16 C21 -177.6(6) . . . . ?
O13 C14 C16 C21 4.5(8) . . . . ?
O15 C14 C16 C17 3.5(9) . . . . ?
O13 C14 C16 C17 -174.4(5) . . . . ?
C21 C16 C17 C18 -0.1(9) . . . . ?
C14 C16 C17 C18 178.9(6) . . . . ?
C20 N19 C18 C17 1.9(9) . . . . ?
Co1 N19 C18 C17 -178.3(5) 3_655 . . . ?
C16 C17 C18 N19 -1.4(10) . . . . ?
C18 N19 C20 C21 -1.0(8) . . . . ?
Co1 N19 C20 C21 179.2(4) 3_655 . . . ?
N19 C20 C21 C16 -0.4(9) . . . . ?
C17 C16 C21 C20 1.0(8) . . . . ?
C14 C16 C21 C20 -178.0(5) . . . . ?
C102 C101 C102 O103 -58.7(6) 2_465 . . . ?
C102 C101 C102 O103 61.3(4) 7_467 . . . ?
C102 C101 C102 O103 -178.7(8) 8_667 . . . ?
C101 C102 O103 C104 154.8(8) . . . . ?
C102 O103 C104 O105 2.8(16) . . . . ?
C102 O103 C104 C106 -178.6(9) . . . . ?
O105 C104 C106 C107 -4.2(17) . . . . ?
O103 C104 C106 C107 177.1(10) . . . . ?
O105 C104 C106 C111 177.1(11) . . . . ?
O103 C104 C106 C111 -1.6(15) . . . . ?
C111 C106 C107 C108 3.5(19) . . . . ?
C104 C106 C107 C108 -175.2(12) . . . . ?
C106 C107 C108 N109 -4(2) . . . . ?
C107 C108 N109 C110 1(2) . . . . ?
C108 N109 C110 C111 2(2) . . . . ?
N109 C110 C111 C106 -3(2) . . . . ?
C107 C106 C111 C110 0.1(18) . . . . ?
C104 C106 C111 C110 178.7(12) . . . . ?
